data_4115107
loop_
_publ_author_name
'Stephan Gr\"undemann'
'Anes Kovacevic'
'Martin Albrecht'
'Jack W. Faller'
'Robert H. Crabtree'

_publ_contact_author_address
;
    Department of Chemistry, Yale University, New Haven, CT 06520-8107 USA
;
_publ_contact_author_email ' Jack.faller@yale.edu '
_publ_contact_author_fax ' (203)-432-6144 '
_publ_contact_author_name ' J. W. Faller'
_publ_contact_author_phone ' (203)-432-3954 '
_publ_section_title
;
 Abnormal Ligand Binding and Reversible Ring Hydrogenation in the Reaction
 of Imidazolium Salts with IrH5(PPh3)2
;
_journal_name_full 'Journal of the American Chemical Society'
_journal_page_first 10473
_journal_page_last 10481
_journal_paper_doi 10.1021/ja026735g
_journal_volume 124
_journal_year 2002
_chemical_formula_moiety 'C53 H51 Ir N3 P2, B F4'
_chemical_formula_sum 'C53 H51 B F4 Ir N3 P2'
_chemical_formula_weight 1070.98
_space_group_IT_number 14
_symmetry_cell_setting monoclinic
_symmetry_Int_Tables_number 14
_symmetry_space_group_name_Hall '-P 2ybc'
_symmetry_space_group_name_H-M 'P 1 21/c 1'
_cell_angle_alpha 90
_cell_angle_beta 105.335(3)
_cell_angle_gamma 90
_cell_formula_units_Z 4
_cell_length_a 11.6490(6)
_cell_length_b 26.0118(11)
_cell_length_c 16.281(9)
_cell_measurement_reflns_used 48257
_cell_measurement_temperature 183.2
_cell_measurement_theta_max 25.0
_cell_measurement_theta_min 1.0
_cell_volume 4758(3)
_computing_cell_refinement Denzo-SMN
_computing_data_collection 'Nonius Collect'
_computing_data_reduction Denzo-SMN
_computing_publication_material 'teXsan for Windows v. 1.06 (MSC 1999)'
_computing_structure_refinement 'teXsan for Windows v. 1.06 (MSC 1999)'
_computing_structure_solution
;
DIRDIF92 PATTY (Beurskens, 1992)
;
_diffrn_ambient_temperature 183.2
_diffrn_measurement_device 'Nonius Kappa CCD'
_diffrn_measurement_method \w
_diffrn_orient_matrix_UB_11 0.00000
_diffrn_orient_matrix_UB_12 0.00000
_diffrn_orient_matrix_UB_13 0.00000
_diffrn_orient_matrix_UB_21 0.00000
_diffrn_orient_matrix_UB_22 0.00000
_diffrn_orient_matrix_UB_23 0.00000
_diffrn_orient_matrix_UB_31 0.00000
_diffrn_orient_matrix_UB_32 0.00000
_diffrn_orient_matrix_UB_33 0.00000
_diffrn_radiation_detector CCD
_diffrn_radiation_monochromator graphite
_diffrn_radiation_source 'X-ray tube'
_diffrn_radiation_type 'Mo K\a'
_diffrn_radiation_wavelength 0.7107
_diffrn_reflns_av_R_equivalents 0.13440
_diffrn_reflns_av_sigmaI/netI 0.216
_diffrn_reflns_limit_h_max 13
_diffrn_reflns_limit_h_min -13
_diffrn_reflns_limit_k_max 30
_diffrn_reflns_limit_k_min -30
_diffrn_reflns_limit_l_max 18
_diffrn_reflns_limit_l_min -18
_diffrn_reflns_number 29312
_diffrn_reflns_reduction_process 'Lp corrections applied'
_diffrn_reflns_theta_max 25.02
_diffrn_reflns_theta_min 1.51
_diffrn_standards_decay_% 0.00
_diffrn_standards_interval_count 0
_diffrn_standards_number 0
_exptl_absorpt_coefficient_mu 2.936
_exptl_absorpt_correction_T_max 0.935
_exptl_absorpt_correction_T_min 0.849
_exptl_absorpt_correction_type multi-scan
_exptl_crystal_colour colorless
_exptl_crystal_density_diffrn 1.495
_exptl_crystal_description plate
_exptl_crystal_F_000 2152.00
_exptl_crystal_size_max 0.10
_exptl_crystal_size_mid 0.07
_exptl_crystal_size_min 0.02
_refine_diff_density_max 0.50
_refine_diff_density_min -0.46
_refine_ls_extinction_method none
_refine_ls_goodness_of_fit_all 0.913
_refine_ls_goodness_of_fit_ref 0.750
_refine_ls_hydrogen_treatment noref
_refine_ls_matrix_type full
_refine_ls_number_constraints 0
_refine_ls_number_parameters 577
_refine_ls_number_reflns 3056
_refine_ls_number_restraints 0
_refine_ls_R_factor_all 0.1423
_refine_ls_R_factor_gt 0.033
_refine_ls_shift/su_max 0.1500
_refine_ls_shift/su_mean 0.0035
_refine_ls_structure_factor_coef F
_refine_ls_weighting_details 'w = 1/[\s^2^(Fo) + 0.00002|Fo|^2^]'
_refine_ls_weighting_scheme sigma
_refine_ls_wR_factor_all 0.071
_refine_ls_wR_factor_ref 0.033
_reflns_number_gt 3056
_reflns_number_total 8557
_reflns_threshold_expression I>3.00\s(I)
_cod_data_source_file ja026735g_s1_1.cif
_cod_data_source_block '_16aJ2160'
_cod_original_cell_volume 4757.6(16)
_cod_original_sg_symbol_H-M 'P 21/c '
_cod_original_formula_sum 'C53 H51 B F4 Ir N3 P2 '
_cod_database_code 4115107

loop_
_symmetry_equiv_pos_as_xyz
'   +x,   +y,   +z'
'   -x,1/2+y,1/2-z'
'   -x,   -y,   -z'
'   +x,1/2-y,1/2+z'

loop_
_atom_site_label
_atom_site_fract_x
_atom_site_fract_y
_atom_site_fract_z
_atom_site_U_iso_or_equiv
_atom_site_occupancy
_atom_site_adp_type
_atom_site_calc_flag
Ir(1) 0.15441(5) 0.12679(2) 0.13828(3) 0.03127(13) 1.000 Uani d
P(1) -0.0391(3) 0.13525(13) 0.0589(2) 0.0319(10) 1.000 Uani d
P(2) 0.3573(3) 0.11515(13) 0.1685(2) 0.0331(11) 1.000 Uani d
F(1) 0.3105(11) 0.1311(5) 0.5397(7) 0.145(5) 1.000 Uani d
F(2) 0.181(2) 0.1771(7) 0.5705(8) 0.193(8) 1.000 Uani d
F(3) 0.341(2) 0.2116(6) 0.5711(8) 0.234(9) 1.000 Uani d
F(4) 0.3372(11) 0.1579(4) 0.6737(7) 0.129(5) 1.000 Uani d
N(1) 0.1124(9) 0.1140(4) 0.3016(6) 0.031(4) 1.000 Uani d
N(2) 0.0690(10) 0.0340(4) 0.3380(6) 0.038(4) 1.000 Uani d
N(3) 0.1576(9) 0.1849(4) 0.2312(6) 0.032(4) 1.000 Uani d
C(1) 0.1299(11) 0.1678(5) 0.3025(8) 0.036(5) 1.000 Uani d
C(2) 0.1223(13) 0.2000(6) 0.3694(8) 0.051(6) 1.000 Uani d
C(3) 0.147(2) 0.2512(6) 0.3624(9) 0.054(6) 1.000 Uani d
C(4) 0.1806(13) 0.2693(5) 0.2922(10) 0.052(5) 1.000 Uani d
C(5) 0.1830(12) 0.2348(5) 0.2298(7) 0.037(4) 1.000 Uani d
C(7) 0.1214(10) 0.0864(5) 0.2344(8) 0.032(4) 1.000 Uani d
C(8) 0.0949(11) 0.0329(5) 0.2551(7) 0.037(4) 1.000 Uani d
C(9) 0.0802(12) 0.0850(6) 0.3715(8) 0.046(5) 1.000 Uani d
C(10) 0.1093(13) -0.0074(5) 0.3961(8) 0.036(5) 1.000 Uani d
C(11) 0.0244(11) -0.0413(5) 0.4121(8) 0.032(5) 1.000 Uani d
C(12) 0.0622(12) -0.0811(5) 0.4701(8) 0.038(5) 1.000 Uani d
C(13) 0.1818(13) -0.0874(5) 0.5134(8) 0.037(5) 1.000 Uani d
C(14) 0.2643(11) -0.0539(6) 0.4953(8) 0.039(5) 1.000 Uani d
C(15) 0.233(1) -0.0139(6) 0.4379(8) 0.041(5) 1.000 Uani d
C(16) -0.1046(11) -0.0338(5) 0.3700(8) 0.044(5) 1.000 Uani d
C(17) 0.2189(11) -0.1280(6) 0.5803(8) 0.056(5) 1.000 Uani d
C(18) 0.3285(13) 0.0203(6) 0.4230(8) 0.054(5) 1.000 Uani d
C(19) -0.1158(12) 0.1951(5) 0.0708(8) 0.032(5) 1.000 Uani d
C(20) -0.2355(13) 0.1970(5) 0.0741(8) 0.038(5) 1.000 Uani d
C(21) -0.2859(13) 0.2443(6) 0.0825(8) 0.042(5) 1.000 Uani d
C(22) -0.222(2) 0.2893(6) 0.0897(8) 0.048(5) 1.000 Uani d
C(23) -0.104(2) 0.2875(5) 0.0861(8) 0.049(5) 1.000 Uani d
C(24) -0.0532(12) 0.2406(6) 0.0761(7) 0.039(5) 1.000 Uani d
C(25) -0.1334(11) 0.0827(5) 0.0816(7) 0.031(4) 1.000 Uani d
C(26) -0.1695(11) 0.0863(5) 0.1595(8) 0.035(5) 1.000 Uani d
C(27) -0.2293(12) 0.0461(6) 0.1818(8) 0.042(5) 1.000 Uani d
C(28) -0.2585(13) 0.0031(5) 0.1313(9) 0.043(5) 1.000 Uani d
C(29) -0.2254(13) 0.0003(5) 0.0567(9) 0.042(5) 1.000 Uani d
C(30) -0.1644(12) 0.0403(5) 0.0310(8) 0.037(5) 1.000 Uani d
C(31) -0.0623(11) 0.1318(5) -0.0566(7) 0.030(4) 1.000 Uani d
C(32) -0.1636(13) 0.1495(6) -0.1126(8) 0.055(5) 1.000 Uani d
C(33) -0.1807(13) 0.1447(6) -0.1996(8) 0.062(6) 1.000 Uani d
C(34) -0.096(2) 0.1227(6) -0.2322(8) 0.053(5) 1.000 Uani d
C(35) 0.003(1) 0.1050(5) -0.1784(9) 0.057(6) 1.000 Uani d
C(36) 0.0211(13) 0.1101(5) -0.0925(8) 0.056(5) 1.000 Uani d
C(37) 0.4128(10) 0.1201(5) 0.0734(7) 0.028(4) 1.000 Uani d
C(38) 0.3845(12) 0.1625(5) 0.0229(9) 0.044(5) 1.000 Uani d
C(39) 0.4202(12) 0.1675(5) -0.0513(9) 0.049(5) 1.000 Uani d
C(40) 0.4839(11) 0.1283(6) -0.0768(7) 0.047(4) 1.000 Uani d
C(41) 0.5165(12) 0.0863(6) -0.0248(8) 0.050(5) 1.000 Uani d
C(42) 0.4810(12) 0.0825(5) 0.0505(8) 0.037(5) 1.000 Uani d
C(43) 0.4141(12) 0.0521(5) 0.2131(8) 0.035(5) 1.000 Uani d
C(44) 0.3476(12) 0.0089(5) 0.1821(8) 0.038(5) 1.000 Uani d
C(45) 0.3903(13) -0.0393(5) 0.2115(9) 0.045(5) 1.000 Uani d
C(46) 0.4954(13) -0.0451(6) 0.2710(9) 0.041(5) 1.000 Uani d
C(47) 0.5600(13) -0.0040(7) 0.3036(8) 0.047(5) 1.000 Uani d
C(48) 0.5219(13) 0.0455(7) 0.2748(10) 0.044(5) 1.000 Uani d
C(49) 0.4441(12) 0.1606(5) 0.2449(8) 0.036(5) 1.000 Uani d
C(50) 0.4291(12) 0.1619(5) 0.3272(9) 0.042(5) 1.000 Uani d
C(51) 0.488(1) 0.1969(6) 0.3838(8) 0.049(5) 1.000 Uani d
C(52) 0.563(2) 0.2312(6) 0.3623(10) 0.061(6) 1.000 Uani d
C(53) 0.582(1) 0.2301(7) 0.2837(11) 0.070(7) 1.000 Uani d
C(54) 0.523(2) 0.1945(6) 0.2230(11) 0.060(6) 1.000 Uani d
B(1) 0.319(4) 0.1684(10) 0.593(2) 0.114(12) 1.000 Uani d
H(1) 0.1807 0.1590 0.0615 0.038 1.000 Uiso c
H(2) 0.1522 0.0832 0.0686 0.037 1.000 Uiso c
H(3) -0.1307 -0.0025 0.3891 0.053 1.000 Uiso c
H(4) 0.4040 0.0079 0.4544 0.065 1.000 Uiso c
H(5) 0.1007 0.1871 0.4178 0.062 1.000 Uiso c
H(6) 0.1417 0.2744 0.4062 0.065 1.000 Uiso c
H(7) 0.2010 0.3044 0.2877 0.063 1.000 Uiso c
H(8) 0.2046 0.2473 0.1811 0.045 1.000 Uiso c
H(9) 0.1617 0.0114 0.2574 0.044 1.000 Uiso c
H(10) 0.0280 0.0202 0.2130 0.044 1.000 Uiso c
H(11) 0.1413 0.0872 0.4233 0.055 1.000 Uiso c
H(12) 0.0074 0.0969 0.3805 0.055 1.000 Uiso c
H(13) 0.0051 -0.1045 0.4805 0.046 1.000 Uiso c
H(14) 0.3461 -0.0587 0.5234 0.047 1.000 Uiso c
H(15) -0.1166 -0.0325 0.3100 0.053 1.000 Uiso c
H(16) -0.1487 -0.0617 0.3841 0.053 1.000 Uiso c
H(17) 0.1555 -0.1345 0.6055 0.067 1.000 Uiso c
H(18) 0.2379 -0.1587 0.5551 0.067 1.000 Uiso c
H(19) 0.2868 -0.1166 0.6228 0.067 1.000 Uiso c
H(20) 0.3249 0.0206 0.3640 0.065 1.000 Uiso c
H(21) 0.3174 0.0543 0.4411 0.065 1.000 Uiso c
H(22) -0.2808 0.1663 0.0705 0.046 1.000 Uiso c
H(23) -0.3671 0.2458 0.0833 0.051 1.000 Uiso c
H(24) -0.2574 0.3212 0.0970 0.057 1.000 Uiso c
H(25) -0.0583 0.3182 0.0905 0.059 1.000 Uiso c
H(26) 0.0270 0.2396 0.0729 0.047 1.000 Uiso c
H(27) -0.1520 0.1161 0.1944 0.043 1.000 Uiso c
H(28) -0.2516 0.0477 0.2338 0.051 1.000 Uiso c
H(29) -0.3014 -0.0243 0.1479 0.051 1.000 Uiso c
H(30) -0.2444 -0.0296 0.0221 0.051 1.000 Uiso c
H(31) -0.1442 0.0383 -0.0217 0.044 1.000 Uiso c
H(32) -0.2234 0.1654 -0.0913 0.066 1.000 Uiso c
H(33) -0.2524 0.1570 -0.2371 0.074 1.000 Uiso c
H(34) -0.1078 0.1199 -0.2921 0.063 1.000 Uiso c
H(35) 0.0622 0.0887 -0.2002 0.069 1.000 Uiso c
H(36) 0.0939 0.0983 -0.0559 0.067 1.000 Uiso c
H(37) 0.3394 0.1893 0.0391 0.052 1.000 Uiso c
H(38) 0.4010 0.1977 -0.0848 0.059 1.000 Uiso c
H(39) 0.5045 0.1304 -0.1294 0.056 1.000 Uiso c
H(40) 0.5632 0.0599 -0.0400 0.060 1.000 Uiso c
H(41) 0.5045 0.0535 0.0864 0.044 1.000 Uiso c
H(42) 0.2731 0.0122 0.1409 0.046 1.000 Uiso c
H(43) 0.3450 -0.0690 0.1895 0.054 1.000 Uiso c
H(44) 0.5232 -0.0785 0.2898 0.050 1.000 Uiso c
H(45) 0.6325 -0.0083 0.3465 0.057 1.000 Uiso c
H(46) 0.5693 0.0745 0.2974 0.053 1.000 Uiso c
H(47) 0.3774 0.1380 0.3433 0.051 1.000 Uiso c
H(48) 0.4763 0.1977 0.4394 0.059 1.000 Uiso c
H(49) 0.6027 0.2561 0.4026 0.073 1.000 Uiso c
H(50) 0.6366 0.2537 0.2698 0.084 1.000 Uiso c
H(51) 0.5359 0.1936 0.1679 0.072 1.000 Uiso c

loop_
_atom_site_aniso_label
_atom_site_aniso_U_11
_atom_site_aniso_U_22
_atom_site_aniso_U_33
_atom_site_aniso_U_12
_atom_site_aniso_U_13
_atom_site_aniso_U_23
Ir(1) 0.0298(3) 0.0322(3) 0.0320(3) -0.0018(5) 0.0085(2) 0.0008(4)
P(1) 0.033(2) 0.028(2) 0.034(2) -0.002(2) 0.008(2) 0.002(2)
P(2) 0.035(2) 0.031(3) 0.034(2) -0.001(2) 0.011(2) -0.001(2)
F(1) 0.170(12) 0.098(9) 0.152(10) 0.040(10) 0.017(8) -0.061(9)
F(2) 0.23(2) 0.26(2) 0.089(10) 0.11(2) 0.033(11) 0.013(10)
F(3) 0.48(3) 0.101(11) 0.121(11) -0.16(2) 0.09(1) -0.020(9)
F(4) 0.184(13) 0.105(9) 0.083(8) 0.034(8) 0.007(8) 0.015(7)
N(1) 0.035(7) 0.023(8) 0.039(7) -0.004(5) 0.014(5) 0.002(5)
N(2) 0.056(8) 0.027(7) 0.033(7) 0.005(6) 0.015(6) 0.006(6)
N(3) 0.033(7) 0.027(7) 0.030(7) 0.004(6) -0.004(5) -0.003(6)
C(1) 0.036(10) 0.044(10) 0.025(9) 0.002(8) 0.004(7) -0.005(8)
C(2) 0.063(12) 0.057(12) 0.036(10) -0.001(10) 0.016(8) -0.005(9)
C(3) 0.076(13) 0.039(10) 0.040(11) 0.011(10) 0.004(10) -0.011(9)
C(4) 0.065(12) 0.022(9) 0.066(11) -0.001(8) 0.010(9) 0.003(8)
C(5) 0.045(10) 0.034(9) 0.028(8) 0.005(8) -0.001(7) -0.002(7)
C(7) 0.018(8) 0.031(9) 0.041(9) 0.006(7) -0.001(6) -0.010(7)
C(8) 0.041(9) 0.040(9) 0.031(8) -0.003(7) 0.011(7) -0.003(7)
C(9) 0.051(10) 0.049(10) 0.044(9) -0.007(8) 0.025(8) -0.003(8)
C(10) 0.042(11) 0.031(10) 0.034(9) 0.009(8) 0.008(8) -0.004(8)
C(11) 0.026(9) 0.041(10) 0.036(8) 0.008(8) 0.018(7) 0.002(7)
C(12) 0.049(10) 0.034(9) 0.035(8) -0.005(8) 0.016(7) -0.001(7)
C(13) 0.044(10) 0.032(9) 0.029(8) 0.008(8) 0.003(7) -0.006(7)
C(14) 0.025(9) 0.056(10) 0.035(9) 0.008(8) 0.008(7) -0.007(8)
C(15) 0.052(12) 0.043(10) 0.034(9) -0.001(9) 0.021(8) 0.004(8)
C(16) 0.040(10) 0.041(9) 0.054(9) 0.011(7) 0.018(8) 0.010(8)
C(17) 0.055(9) 0.055(9) 0.058(9) -0.000(11) 0.018(7) -0.019(10)
C(18) 0.058(12) 0.061(11) 0.046(9) 0.015(9) 0.019(8) 0.008(8)
C(19) 0.035(10) 0.027(9) 0.031(8) 0.001(8) 0.004(7) -0.000(7)
C(20) 0.042(10) 0.026(9) 0.045(9) 0.008(8) 0.006(8) 0.002(7)
C(21) 0.049(11) 0.057(11) 0.020(8) 0.013(10) 0.009(7) 0.004(8)
C(22) 0.060(12) 0.043(11) 0.036(9) 0.005(10) 0.005(8) -0.011(8)
C(23) 0.066(13) 0.030(10) 0.046(10) -0.002(9) 0.002(9) -0.010(8)
C(24) 0.046(10) 0.041(10) 0.030(8) -0.006(9) 0.008(7) -0.001(7)
C(25) 0.041(9) 0.029(8) 0.023(8) 0.001(7) 0.008(7) 0.006(7)
C(26) 0.032(9) 0.030(9) 0.042(9) 0.000(7) 0.005(7) -0.006(7)
C(27) 0.024(9) 0.050(11) 0.055(10) 0.008(8) 0.013(8) 0.017(9)
C(28) 0.047(11) 0.025(9) 0.054(11) -0.009(8) 0.010(8) 0.008(8)
C(29) 0.051(11) 0.024(9) 0.048(10) -0.001(8) 0.005(8) -0.005(8)
C(30) 0.036(10) 0.027(9) 0.042(9) -0.000(8) -0.001(7) -0.001(8)
C(31) 0.034(8) 0.033(8) 0.025(7) -0.008(8) 0.011(6) -0.008(7)
C(32) 0.047(10) 0.071(12) 0.040(10) -0.010(9) 0.000(8) -0.004(8)
C(33) 0.059(12) 0.10(2) 0.027(8) 0.002(10) 0.004(8) 0.011(9)
C(34) 0.087(12) 0.044(9) 0.034(8) 0.003(11) 0.028(9) -0.002(9)
C(35) 0.071(12) 0.066(12) 0.036(9) 0.020(9) 0.016(8) 0.000(8)
C(36) 0.067(11) 0.067(12) 0.032(9) 0.018(9) 0.011(8) 0.011(8)
C(37) 0.035(8) 0.015(8) 0.035(7) -0.008(7) 0.009(6) 0.003(7)
C(38) 0.035(9) 0.052(10) 0.056(10) 0.001(8) 0.032(8) 0.007(8)
C(39) 0.040(10) 0.043(10) 0.064(11) 0.016(8) 0.012(8) 0.019(8)
C(40) 0.052(9) 0.052(9) 0.036(8) -0.009(11) 0.012(7) 0.027(10)
C(41) 0.047(10) 0.063(11) 0.040(9) -0.004(9) 0.015(8) -0.016(8)
C(42) 0.043(10) 0.035(9) 0.030(8) -0.002(8) 0.004(7) 0.003(7)
C(43) 0.040(10) 0.037(9) 0.032(9) -0.007(8) 0.019(8) -0.001(7)
C(44) 0.040(10) 0.032(9) 0.044(9) 0.000(8) 0.016(7) -0.006(7)
C(45) 0.056(12) 0.036(10) 0.044(10) 0.001(9) 0.016(8) -0.008(8)
C(46) 0.040(10) 0.037(10) 0.045(9) 0.016(8) 0.010(8) 0.003(8)
C(47) 0.047(11) 0.051(11) 0.040(9) 0.020(10) 0.005(8) 0.017(9)
C(48) 0.020(10) 0.08(1) 0.039(9) -0.003(9) 0.019(8) -0.000(10)
C(49) 0.031(9) 0.040(9) 0.040(9) -0.001(8) 0.016(7) -0.004(7)
C(50) 0.032(9) 0.045(10) 0.049(10) 0.001(8) 0.010(8) -0.004(8)
C(51) 0.056(11) 0.051(11) 0.035(9) 0.004(9) -0.000(8) -0.002(8)
C(52) 0.071(13) 0.039(11) 0.062(12) 0.015(10) -0.003(10) -0.012(9)
C(53) 0.061(13) 0.08(1) 0.061(12) -0.050(11) 0.001(10) 0.013(11)
C(54) 0.08(1) 0.046(11) 0.058(11) -0.021(11) 0.018(10) -0.013(10)
B(1) 0.23(4) 0.04(2) 0.05(2) 0.04(2) 0.01(2) 0.004(13)

loop_
_atom_type_symbol
_atom_type_oxidation_number
_atom_type_number_in_cell
_atom_type_scat_dispersion_real
_atom_type_scat_dispersion_imag
_atom_type_scat_source
C 0 212 0.002 0.002
;International Tables for Crystallography
(1992, Vol. C, Table 6.1.1.2)
;
H 0 204 0.000 0.000
;International Tables for Crystallography
(1992, Vol. C, Table 6.1.1.2)
;
B 0 4 0.000 0.001
;International Tables for Crystallography
(1992, Vol. C, Table 6.1.1.2)
;
F 0 16 0.014 0.010
;International Tables for Crystallography
(1992, Vol. C, Table 6.1.1.2)
;
Ir 0 4 -2.066 7.990
;International Tables for Crystallography
(1992, Vol. C, Tables 4.2.6.8 and 6.1.1.1)
;
N 0 12 0.004 0.003
;International Tables for Crystallography
(1992, Vol. C, Table 6.1.1.2)
;
P 0 8 0.090 0.095
;International Tables for Crystallography
(1992, Vol. C, Table 6.1.1.2)
;

loop_
_geom_angle_atom_site_label_1
_geom_angle_atom_site_label_2
_geom_angle_atom_site_label_3
_geom_angle
_geom_angle_publ_flag
P1 IR1 P2 158.96(9) ?
P1 IR1 N3 99.3(2) ?
P1 IR1 C7 97.3(3) ?
P1 IR1 H1 82.7 no
P1 IR1 H2 80.8 no
P2 IR1 N3 96.7(2) ?
P2 IR1 C7 99.3(3) ?
P2 IR1 H1 80.7 no
P2 IR1 H2 83.2 no
N3 IR1 C7 77.8(4) ?
N3 IR1 H1 102.2 no
N3 IR1 H2 179.9 no
C7 IR1 H1 180.0 no
C7 IR1 H2 102.2 no
H1 IR1 H2 77.8 no
IR1 P1 C19 117.2(4) ?
IR1 P1 C25 111.3(4) ?
IR1 P1 C31 115.5(4) ?
C19 P1 C25 106.0(6) ?
C19 P1 C31 102.0(5) ?
C25 P1 C31 103.6(5) ?
IR1 P2 C37 112.4(3) ?
IR1 P2 C43 116.2(4) ?
IR1 P2 C49 114.5(4) ?
C37 P2 C43 103.0(5) ?
C37 P2 C49 106.0(5) ?
C43 P2 C49 103.5(6) ?
C1 N1 C7 119.9(10) ?
C1 N1 C9 123.8(9) ?
C7 N1 C9 116.2(9) ?
C8 N2 C9 110.6(9) ?
C8 N2 C10 119.1(9) ?
C9 N2 C10 117.8(9) ?
IR1 N3 C1 114.2(7) ?
IR1 N3 C5 129.9(8) ?
C1 N3 C5 116.0(9) ?
N1 C1 N3 112.4(10) ?
N1 C1 C2 124.3(11) ?
N3 C1 C2 123.2(11) ?
C1 C2 C3 117.2(12) ?
C1 C2 H5 121.4 no
C3 C2 H5 121.4 no
C2 C3 C4 120.8(11) ?
C2 C3 H6 119.6 no
C4 C3 H6 119.6 no
C3 C4 C5 117.1(11) ?
C3 C4 H7 121.5 no
C5 C4 H7 121.4 no
N3 C5 C4 125.6(11) ?
N3 C5 H8 117.2 no
C4 C5 H8 117.2 no
IR1 C7 N1 115.5(8) ?
IR1 C7 C8 139.7(8) ?
N1 C7 C8 104.7(9) ?
N2 C8 C7 107.3(9) ?
N2 C8 H9 110.0 no
N2 C8 H10 110.0 no
C7 C8 H9 110.0 no
C7 C8 H10 110.0 no
H9 C8 H10 109.4 no
N1 C9 N2 101.2(8) ?
N1 C9 H11 111.5 no
N1 C9 H12 111.5 no
N2 C9 H11 111.5 no
N2 C9 H12 111.5 no
H11 C9 H12 109.5 no
N2 C10 C11 118.3(11) ?
N2 C10 C15 121.2(11) ?
C11 C10 C15 120.5(11) ?
C10 C11 C12 118.8(11) ?
C10 C11 C16 120.5(11) ?
C12 C11 C16 120.6(11) ?
C11 C12 C13 121.7(11) ?
C11 C12 H13 119.2 no
C13 C12 H13 119.2 no
C12 C13 C14 118.4(11) ?
C12 C13 C17 120.5(11) ?
C14 C13 C17 121.1(11) ?
C13 C14 C15 122.8(11) ?
C13 C14 H14 118.6 no
C15 C14 H14 118.6 no
C10 C15 C14 117.7(12) ?
C10 C15 C18 123.5(11) ?
C14 C15 C18 118.7(12) ?
C11 C16 H3 109.5 no
C11 C16 H15 109.5 no
C11 C16 H16 109.5 no
H3 C16 H15 109.5 no
H3 C16 H16 109.5 no
H15 C16 H16 109.5 no
C13 C17 H17 109.5 no
C13 C17 H18 109.5 no
C13 C17 H19 109.5 no
H17 C17 H18 109.5 no
H17 C17 H19 109.5 no
H18 C17 H19 109.5 no
C15 C18 H4 109.5 no
C15 C18 H20 109.4 no
C15 C18 H21 109.5 no
H4 C18 H20 109.5 no
H4 C18 H21 109.5 no
H20 C18 H21 109.5 no
P1 C19 C20 123.2(9) ?
P1 C19 C24 118.1(9) ?
C20 C19 C24 118.6(11) ?
C19 C20 C21 118.9(11) ?
C19 C20 H22 120.6 no
C21 C20 H22 120.5 no
C20 C21 C22 121.8(12) ?
C20 C21 H23 119.1 no
C22 C21 H23 119.1 no
C21 C22 C23 119.3(12) ?
C21 C22 H24 120.3 no
C23 C22 H24 120.4 no
C22 C23 C24 119.3(12) ?
C22 C23 H25 120.3 no
C24 C23 H25 120.3 no
C19 C24 C23 122.0(12) ?
C19 C24 H26 119.0 no
C23 C24 H26 119.0 no
P1 C25 C26 117.1(8) ?
P1 C25 C30 123.5(9) ?
C26 C25 C30 119.4(10) ?
C25 C26 C27 118.4(10) ?
C25 C26 H27 120.8 no
C27 C26 H27 120.8 no
C26 C27 C28 121.9(11) ?
C26 C27 H28 119.0 no
C28 C27 H28 119.0 no
C27 C28 C29 119.4(11) ?
C27 C28 H29 120.3 no
C29 C28 H29 120.3 no
C28 C29 C30 120.9(11) ?
C28 C29 H30 119.6 no
C30 C29 H30 119.6 no
C25 C30 C29 120.0(11) ?
C25 C30 H31 120.0 no
C29 C30 H31 120.0 no
P1 C31 C32 122.4(9) ?
P1 C31 C36 121.8(9) ?
C32 C31 C36 115.9(10) ?
C31 C32 C33 121.2(12) ?
C31 C32 H32 119.4 no
C33 C32 H32 119.4 no
C32 C33 C34 120.9(12) ?
C32 C33 H33 119.5 no
C34 C33 H33 119.6 no
C33 C34 C35 118.7(10) ?
C33 C34 H34 120.7 no
C35 C34 H34 120.6 no
C34 C35 C36 120.5(12) ?
C34 C35 H35 119.7 no
C36 C35 H35 119.8 no
C31 C36 C35 122.8(11) ?
C31 C36 H36 118.6 no
C35 C36 H36 118.6 no
P2 C37 C38 118.9(9) ?
P2 C37 C42 122.6(9) ?
C38 C37 C42 118.5(9) ?
C37 C38 C39 121.4(11) ?
C37 C38 H37 119.3 no
C39 C38 H37 119.3 no
C38 C39 C40 120.0(10) ?
C38 C39 H38 120.0 no
C40 C39 H38 120.0 no
C39 C40 C41 118.8(10) ?
C39 C40 H39 120.6 no
C41 C40 H39 120.6 no
C40 C41 C42 120.1(11) ?
C40 C41 H40 120.0 no
C42 C41 H40 120.0 no
C37 C42 C41 121.0(10) ?
C37 C42 H41 119.5 no
C41 C42 H41 119.5 no
P2 C43 C44 118.1(9) ?
P2 C43 C48 123.6(10) ?
C44 C43 C48 118.3(11) ?
C43 C44 C45 119.6(11) ?
C43 C44 H42 120.2 no
C45 C44 H42 120.2 no
C44 C45 C46 121.4(12) ?
C44 C45 H43 119.4 no
C46 C45 H43 119.3 no
C45 C46 C47 120.3(12) ?
C45 C46 H44 119.9 no
C47 C46 H44 119.8 no
C46 C47 C48 120.5(12) ?
C46 C47 H45 119.7 no
C48 C47 H45 119.7 no
C43 C48 C47 119.9(12) ?
C43 C48 H46 120.0 no
C47 C48 H46 120.1 no
P2 C49 C50 118.9(9) ?
P2 C49 C54 121.6(10) ?
C50 C49 C54 119.4(11) ?
C49 C50 C51 120.2(11) ?
C49 C50 H47 119.9 no
C51 C50 H47 119.9 no
C50 C51 C52 120.8(12) ?
C50 C51 H48 119.6 no
C52 C51 H48 119.6 no
C51 C52 C53 120.5(13) ?
C51 C52 H49 119.8 no
C53 C52 H49 119.7 no
C52 C53 C54 120.4(14) ?
C52 C53 H50 119.8 no
C54 C53 H50 119.8 no
C49 C54 C53 118.6(13) ?
C49 C54 H51 120.6 no
C53 C54 H51 120.8 no
F1 B1 F2 93.4(21) ?
F1 B1 F3 119.0(21) ?
F1 B1 F4 118.8(18) ?
F2 B1 F3 94.7(19) ?
F2 B1 F4 98.4(22) ?
F3 B1 F4 119.5(20) ?

loop_
_geom_bond_atom_site_label_1
_geom_bond_atom_site_label_2
_geom_bond_distance
_geom_bond_publ_flag
IR1 P1 2.293(3) ?
IR1 P2 2.303(3) ?
IR1 N3 2.132(8) ?
IR1 C7 2.005(11) ?
IR1 H1 1.60 no
IR1 H2 1.60 no
P1 C19 1.830(11) ?
P1 C25 1.851(11) ?
P1 C31 1.831(9) ?
P2 C37 1.833(10) ?
P2 C43 1.845(12) ?
P2 C49 1.818(11) ?
F1 B1 1.29(2) ?
F2 B1 1.56(3) ?
F3 B1 1.22(2) ?
F4 B1 1.31(2) ?
N1 C1 1.41(1) ?
N1 C7 1.335(12) ?
N1 C9 1.495(13) ?
N2 C8 1.460(12) ?
N2 C9 1.428(13) ?
N2 C10 1.427(13) ?
N3 C1 1.360(12) ?
N3 C5 1.331(12) ?
C1 C2 1.40(1) ?
C2 C3 1.37(2) ?
C2 H5 0.95 no
C3 C4 1.38(2) ?
C3 H6 0.95 no
C4 C5 1.36(1) ?
C4 H7 0.95 no
C5 H8 0.95 no
C7 C8 1.49(1) ?
C8 H9 0.95 no
C8 H10 0.95 no
C9 H11 0.95 no
C9 H12 0.95 no
C10 C11 1.40(1) ?
C10 C15 1.43(2) ?
C11 C12 1.39(1) ?
C11 C16 1.49(1) ?
C12 C13 1.40(1) ?
C12 H13 0.95 no
C13 C14 1.38(1) ?
C13 C17 1.50(2) ?
C14 C15 1.38(2) ?
C14 H14 0.95 no
C15 C18 1.50(2) ?
C16 H3 0.95 no
C16 H15 0.95 no
C16 H16 0.95 no
C17 H17 0.95 no
C17 H18 0.95 no
C17 H19 0.95 no
C18 H4 0.95 no
C18 H20 0.95 no
C18 H21 0.95 no
C19 C20 1.41(1) ?
C19 C24 1.38(1) ?
C20 C21 1.39(2) ?
C20 H22 0.95 no
C21 C22 1.38(2) ?
C21 H23 0.95 no
C22 C23 1.39(2) ?
C22 H24 0.95 no
C23 C24 1.38(2) ?
C23 H25 0.95 no
C24 H26 0.95 no
C25 C26 1.44(1) ?
C25 C30 1.37(1) ?
C26 C27 1.36(1) ?
C26 H27 0.95 no
C27 C28 1.38(2) ?
C27 H28 0.95 no
C28 C29 1.37(2) ?
C28 H29 0.95 no
C29 C30 1.39(2) ?
C29 H30 0.95 no
C30 H31 0.95 no
C31 C32 1.37(1) ?
C31 C36 1.38(1) ?
C32 C33 1.38(2) ?
C32 H32 0.95 no
C33 C34 1.36(2) ?
C33 H33 0.95 no
C34 C35 1.34(2) ?
C34 H34 0.95 no
C35 C36 1.37(1) ?
C35 H35 0.95 no
C36 H36 0.95 no
C37 C38 1.36(1) ?
C37 C42 1.37(1) ?
C38 C39 1.38(1) ?
C38 H37 0.95 no
C39 C40 1.39(2) ?
C39 H38 0.95 no
C40 C41 1.37(2) ?
C40 H39 0.95 no
C41 C42 1.40(1) ?
C41 H40 0.95 no
C42 H41 0.95 no
C43 C44 1.38(1) ?
C43 C48 1.40(2) ?
C44 C45 1.39(2) ?
C44 H42 0.95 no
C45 C46 1.35(1) ?
C45 H43 0.95 no
C46 C47 1.33(2) ?
C46 H44 0.95 no
C47 C48 1.40(2) ?
C47 H45 0.95 no
C48 H46 0.95 no
C49 C50 1.40(1) ?
C49 C54 1.38(2) ?
C50 C51 1.35(2) ?
C50 H47 0.95 no
C51 C52 1.36(2) ?
C51 H48 0.95 no
C52 C53 1.36(2) ?
C52 H49 0.95 no
C53 C54 1.40(2) ?
C53 H50 0.95 no
C54 H51 0.95 no

loop_
_geom_contact_atom_site_label_1
_geom_contact_atom_site_label_2
_geom_contact_distance
_geom_contact_site_symmetry_2
_geom_contact_publ_flag
F1 C18 3.49(2) . no
F1 C9 3.50(2) . no
F1 C2 3.53(2) . no
F2 C2 3.22(2) . no
F2 C5 3.46(2) 4 no
F2 C24 3.49(2) 4 no
F2 C23 3.52(2) 4 no
F3 C38 3.44(2) 4 no
F3 C2 3.60(2) . no
F4 C46 3.51(2) 3_656 no
F4 C4 3.53(2) 4 no
F4 C5 3.57(2) 4 no
C9 C12 3.42(2) 3_556 no
C17 C23 3.47(2) 2_545 no
C17 C22 3.51(2) 2_545 no
C39 C52 3.60(2) 4_554 no

loop_
_geom_torsion_atom_site_label_1
_geom_torsion_atom_site_label_2
_geom_torsion_atom_site_label_3
_geom_torsion_atom_site_label_4
_geom_torsion
_geom_torsion_publ_flag
IR1 P1 C19 C20 -139.6(8) no
IR1 P1 C19 C24 41.0(10) no
IR1 P1 C25 C26 77.3(9) no
IR1 P1 C25 C30 -99.3(9) no
IR1 P1 C31 C32 -161.9(9) no
IR1 P1 C31 C36 19.3(12) no
IR1 P2 C37 C38 52.7(10) no
IR1 P2 C37 C42 -126.7(9) no
IR1 P2 C43 C44 38.0(10) no
IR1 P2 C43 C48 -143.7(9) no
IR1 P2 C49 C50 61.5(10) no
IR1 P2 C49 C54 -117.3(11) no
IR1 N3 C1 N1 3.9(12) no
IR1 N3 C1 C2 -177.4(9) no
IR1 N3 C5 C4 178.8(9) no
IR1 C7 N1 C1 -2.0(13) no
IR1 C7 N1 C9 176.2(7) no
IR1 C7 C8 N2 -174.3(9) no
P1 IR1 P2 C37 11.9(5) no
P1 IR1 P2 C43 -106.5(5) no
P1 IR1 P2 C49 132.9(5) no
P1 IR1 N3 C1 91.7(7) no
P1 IR1 N3 C5 -88.7(9) no
P1 IR1 C7 N1 -94.9(8) no
P1 IR1 C7 C8 79.9(12) no
P1 C19 C20 C21 -179.5(8) no
P1 C19 C24 C23 -179.3(9) no
P1 C25 C26 C27 -174.0(9) no
P1 C25 C30 C29 173.6(9) no
P1 C31 C32 C33 -177.7(10) no
P1 C31 C36 C35 176.9(10) no
P2 IR1 P1 C19 -121.1(5) no
P2 IR1 P1 C25 116.8(5) no
P2 IR1 P1 C31 -0.9(6) no
P2 IR1 N3 C1 -102.0(7) no
P2 IR1 N3 C5 77.6(9) no
P2 IR1 C7 N1 98.0(8) no
P2 IR1 C7 C8 -87.1(12) no
P2 C37 C38 C39 -177.5(9) no
P2 C37 C42 C41 176.6(8) no
P2 C43 C44 C45 177.2(9) no
P2 C43 C48 C47 -178.2(9) no
P2 C49 C50 C51 -176.6(9) no
P2 C49 C54 C53 177.0(10) no
N1 C1 N3 C5 -175.8(9) no
N1 C1 C2 C3 176.9(12) no
N1 C7 IR1 N3 3.1(7) no
N1 C7 C8 N2 0.9(11) no
N1 C9 N2 C8 1.0(12) no
N1 C9 N2 C10 142.7(10) no
N2 C9 N1 C1 177.8(10) no
N2 C9 N1 C7 -0.4(12) no
N2 C10 C11 C12 -178.5(9) no
N2 C10 C11 C16 -0.7(16) no
N2 C10 C15 C14 178.1(10) no
N2 C10 C15 C18 -1.8(17) no
N3 IR1 P1 C19 18.1(5) no
N3 IR1 P1 C25 -104.0(5) no
N3 IR1 P1 C31 138.2(5) no
N3 IR1 P2 C37 -127.6(5) no
N3 IR1 P2 C43 114.0(5) no
N3 IR1 P2 C49 -6.6(5) no
N3 IR1 C7 C8 177.9(13) no
N3 C1 N1 C7 -1.4(15) no
N3 C1 N1 C9 -179.5(9) no
N3 C1 C2 C3 -1.7(19) no
N3 C5 C4 C3 -1.0(19) no
C1 N1 C7 C8 -178.6(9) no
C1 N3 IR1 C7 -3.9(7) no
C1 N3 C5 C4 -1.6(17) no
C1 C2 C3 C4 -1.1(21) no
C2 C1 N1 C7 179.9(11) no
C2 C1 N1 C9 1.8(18) no
C2 C1 N3 C5 3.0(16) no
C2 C3 C4 C5 2.4(20) no
C5 N3 IR1 C7 175.7(10) no
C7 IR1 P1 C19 96.8(5) no
C7 IR1 P1 C25 -25.3(5) no
C7 IR1 P1 C31 -143.0(5) no
C7 IR1 P2 C37 153.7(5) no
C7 IR1 P2 C43 35.3(5) no
C7 IR1 P2 C49 -85.3(5) no
C7 C8 N2 C9 -1.2(12) no
C7 C8 N2 C10 -142.4(10) no
C8 N2 C10 C11 -109.5(12) no
C8 N2 C10 C15 71.2(14) no
C8 C7 N1 C9 -0.3(12) no
C9 N2 C10 C11 112.0(12) no
C9 N2 C10 C15 -67.3(14) no
C10 C11 C12 C13 1.0(16) no
C10 C15 C14 C13 -0.1(17) no
C11 C10 C15 C14 -1.2(17) no
C11 C10 C15 C18 179.0(10) no
C11 C12 C13 C14 -2.2(16) no
C11 C12 C13 C17 175.3(10) no
C12 C11 C10 C15 0.8(17) no
C12 C13 C14 C15 1.8(17) no
C13 C12 C11 C16 -176.8(10) no
C13 C14 C15 C18 179.7(10) no
C15 C10 C11 C16 178.6(10) no
C15 C14 C13 C17 -175.7(10) no
C19 P1 C25 C26 -51.1(9) no
C19 P1 C25 C30 132.3(10) no
C19 P1 C31 C32 -33.8(12) no
C19 P1 C31 C36 147.5(11) no
C19 C20 C21 C22 -1.5(17) no
C19 C24 C23 C22 -0.9(17) no
C20 C19 P1 C25 -14.7(10) no
C20 C19 P1 C31 93.4(10) no
C20 C19 C24 C23 1.2(17) no
C20 C21 C22 C23 1.8(18) no
C21 C20 C19 C24 0.0(16) no
C21 C22 C23 C24 -0.5(18) no
C24 C19 P1 C25 165.8(9) no
C24 C19 P1 C31 -86.1(9) no
C25 P1 C31 C32 76.1(11) no
C25 P1 C31 C36 -102.7(11) no
C25 C26 C27 C28 -1.7(17) no
C25 C30 C29 C28 2.0(19) no
C26 C25 P1 C31 -158.0(9) no
C26 C25 C30 C29 -2.9(17) no
C26 C27 C28 C29 0.8(19) no
C27 C26 C25 C30 2.7(17) no
C27 C28 C29 C30 -0.9(19) no
C30 C25 P1 C31 25.4(11) no
C31 C32 C33 C34 -0.7(21) no
C31 C36 C35 C34 2.2(21) no
C32 C31 C36 C35 -1.9(19) no
C32 C33 C34 C35 0.9(22) no
C33 C32 C31 C36 1.1(19) no
C33 C34 C35 C36 -1.7(21) no
C37 P2 C43 C44 -85.4(9) no
C37 P2 C43 C48 92.9(10) no
C37 P2 C49 C50 -174.0(9) no
C37 P2 C49 C54 7.2(13) no
C37 C38 C39 C40 1.4(19) no
C37 C42 C41 C40 0.4(18) no
C38 C37 P2 C43 178.6(9) no
C38 C37 P2 C49 -73.1(10) no
C38 C37 C42 C41 -2.8(17) no
C38 C39 C40 C41 -3.8(19) no
C39 C38 C37 C42 1.9(18) no
C39 C40 C41 C42 2.9(18) no
C42 C37 P2 C43 -0.8(11) no
C42 C37 P2 C49 107.6(10) no
C43 P2 C49 C50 -66.0(10) no
C43 P2 C49 C54 115.2(12) no
C43 C44 C45 C46 0.9(18) no
C43 C48 C47 C46 1.5(19) no
C44 C43 P2 C49 164.4(9) no
C44 C43 C48 C47 0.0(18) no
C44 C45 C46 C47 0.7(19) no
C45 C44 C43 C48 -1.2(17) no
C45 C46 C47 C48 -1.9(20) no
C48 C43 P2 C49 -17.4(11) no
C49 C50 C51 C52 -0.7(19) no
C49 C54 C53 C52 0.0(23) no
C50 C49 C54 C53 -1.8(21) no
C50 C51 C52 C53 -1.2(21) no
C51 C50 C49 C54 2.2(19) no
C51 C52 C53 C54 1.5(23) no
